data_7155849
loop_
_publ_author_name
'karunakar, Galla venkata'
'Kommuru, Goutham'
'Kadiyala, Veerabhushanam'
'Balasubramanian, Sridhar'

_publ_section_title
;
 Gold-catalyzed Intramolecular Cyclization/Condensation Sequence:
 Synthesis of 1,2-Dihydro[c][2,7]naphthyridines
;
_journal_name_full 'Org. Biomol. Chem.'
_journal_paper_doi 10.1039/C7OB01285C
_journal_year 2017
_chemical_formula_moiety 'C23 H17 Cl N2 S'
_chemical_formula_sum 'C23 H17 Cl N2 S'
_chemical_formula_weight 388.89
_space_group_crystal_system monoclinic
_space_group_IT_number 14
_space_group_name_Hall '-P 2ybc'
_space_group_name_H-M_alt 'P 1 21/c 1'
_symmetry_space_group_name_Hall '-P 2ybc'
_symmetry_space_group_name_H-M 'P 1 21/c 1'
_atom_sites_solution_hydrogens geom
_audit_creation_method SHELXL-2014/7
_audit_update_record
;
2017-01-12 deposited with the CCDC.
2017-08-25 downloaded from the CCDC.
;
_cell_angle_alpha 90
_cell_angle_beta 97.0530(10)
_cell_angle_gamma 90
_cell_formula_units_Z 4
_cell_length_a 8.3120(5)
_cell_length_b 10.2393(7)
_cell_length_c 21.6965(14)
_cell_measurement_reflns_used 7530
_cell_measurement_temperature 294(2)
_cell_measurement_theta_max 28.00
_cell_measurement_theta_min 2.20
_cell_volume 1832.6(2)
_computing_cell_refinement 'SAINT (Bruker, 2001)'
_computing_data_collection 'SMART (Bruker, 2001)'
_computing_data_reduction 'SAINT (Bruker, 2001)'
_computing_molecular_graphics 'SHELXL2014 (Sheldrick, 2015)'
_computing_publication_material 'SHELXL2014 (Sheldrick, 2015)'
_computing_structure_refinement 'SHELXL-2014/7 (Sheldrick, 2015)'
_computing_structure_solution 'SHELXL-2014/7 (Sheldrick, 2015)'
_diffrn_ambient_temperature 294(2)
_diffrn_measured_fraction_theta_full 0.999
_diffrn_measured_fraction_theta_max 0.981
_diffrn_measurement_device_type 'Bruker SMART APEX CCD area-detector'
_diffrn_measurement_method \w
_diffrn_radiation_type MoK\a
_diffrn_radiation_wavelength 0.71073
_diffrn_reflns_av_R_equivalents 0.0247
_diffrn_reflns_av_unetI/netI 0.0202
_diffrn_reflns_Laue_measured_fraction_full 0.999
_diffrn_reflns_Laue_measured_fraction_max 0.981
_diffrn_reflns_limit_h_max 11
_diffrn_reflns_limit_h_min -11
_diffrn_reflns_limit_k_max 13
_diffrn_reflns_limit_k_min -13
_diffrn_reflns_limit_l_max 27
_diffrn_reflns_limit_l_min -27
_diffrn_reflns_number 20958
_diffrn_reflns_point_group_measured_fraction_full 0.999
_diffrn_reflns_point_group_measured_fraction_max 0.981
_diffrn_reflns_theta_full 25.242
_diffrn_reflns_theta_max 28.221
_diffrn_reflns_theta_min 2.202
_exptl_absorpt_coefficient_mu 0.333
_exptl_absorpt_correction_T_max 0.98
_exptl_absorpt_correction_T_min 0.92
_exptl_absorpt_correction_type multi-scan
_exptl_absorpt_process_details 'SADABS; Bruker,2001'
_exptl_crystal_colour colorless
_exptl_crystal_density_diffrn 1.410
_exptl_crystal_description plate
_exptl_crystal_F_000 808
_exptl_crystal_size_max 0.180
_exptl_crystal_size_mid 0.090
_exptl_crystal_size_min 0.070
_refine_diff_density_max 0.399
_refine_diff_density_min -0.180
_refine_diff_density_rms 0.059
_refine_ls_extinction_method none
_refine_ls_goodness_of_fit_ref 1.033
_refine_ls_hydrogen_treatment constr
_refine_ls_matrix_type full
_refine_ls_number_parameters 245
_refine_ls_number_reflns 4434
_refine_ls_number_restraints 0
_refine_ls_restrained_S_all 1.033
_refine_ls_R_factor_all 0.0559
_refine_ls_R_factor_gt 0.0470
_refine_ls_shift/su_max 0.001
_refine_ls_shift/su_mean 0.000
_refine_ls_structure_factor_coef Fsqd
_refine_ls_weighting_details 'w=1/[\s^2^(Fo^2^)+(0.0727P)^2^+0.4981P] where P=(Fo^2^+2Fc^2^)/3'
_refine_ls_weighting_scheme calc
_refine_ls_wR_factor_gt 0.1211
_refine_ls_wR_factor_ref 0.1277
_reflns_Friedel_coverage 0.000
_reflns_number_gt 3741
_reflns_number_total 4434
_reflns_threshold_expression 'I > 2\s(I)'
_cod_data_source_file c7ob01285c2.cif
_cod_data_source_block BE02m
_cod_database_code 7155849
_shelx_shelxl_version_number 2014/7
_shelx_space_group_comment
;
The symmetry employed for this shelxl refinement is uniquely defined
by the following loop, which should always be used as a source of
symmetry information in preference to the above space-group names.
They are only intended as comments.
;
_shelx_estimated_absorpt_t_min 0.943
_shelx_estimated_absorpt_t_max 0.977

loop_
_space_group_symop_operation_xyz
'x, y, z'
'-x, y+1/2, -z+1/2'
'-x, -y, -z'
'x, -y-1/2, z-1/2'

loop_
_atom_site_label
_atom_site_type_symbol
_atom_site_fract_x
_atom_site_fract_y
_atom_site_fract_z
_atom_site_U_iso_or_equiv
_atom_site_adp_type
_atom_site_occupancy
_atom_site_site_symmetry_order
_atom_site_calc_flag
_atom_site_refinement_flags_posn
_atom_site_refinement_flags_adp
C1 C 0.10511(19) 0.86897(15) 0.36730(7) 0.0366(3) Uani 1 1 d . .
C2 C 0.18476(19) 0.79723(15) 0.31912(7) 0.0347(3) Uani 1 1 d . .
C3 C 0.17265(19) 0.65940(15) 0.30662(7) 0.0349(3) Uani 1 1 d . .
C4 C 0.25970(19) 0.68907(15) 0.21039(7) 0.0358(3) Uani 1 1 d . .
C5 C 0.2737(2) 0.63793(16) 0.15077(8) 0.0390(3) Uani 1 1 d . .
H5 H 0.2426 0.5524 0.1411 0.047 Uiso 1 1 calc R U
C6 C 0.33284(19) 0.71488(17) 0.10775(7) 0.0379(3) Uani 1 1 d . .
C7 C 0.3900(2) 0.84283(17) 0.12064(8) 0.0408(4) Uani 1 1 d . .
C8 C 0.3770(2) 0.89180(17) 0.17860(8) 0.0434(4) Uani 1 1 d . .
H8 H 0.4158 0.9754 0.1884 0.052 Uiso 1 1 calc R U
C9 C 0.30681(19) 0.81959(16) 0.22401(7) 0.0366(3) Uani 1 1 d . .
C10 C 0.26584(19) 0.87340(16) 0.28045(8) 0.0372(3) Uani 1 1 d . .
C11 C 0.2971(2) 1.01411(17) 0.29823(9) 0.0482(4) Uani 1 1 d . .
H11A H 0.2104 1.0685 0.2783 0.058 Uiso 1 1 calc R U
H11B H 0.3982 1.0428 0.2846 0.058 Uiso 1 1 calc R U
C12 C 0.3064(2) 1.02726(18) 0.36826(9) 0.0488(4) Uani 1 1 d . .
H12A H 0.3992 0.9788 0.3878 0.059 Uiso 1 1 calc R U
H12B H 0.3214 1.1184 0.3798 0.059 Uiso 1 1 calc R U
C13 C 0.13533(19) 0.56173(15) 0.35222(7) 0.0357(3) Uani 1 1 d . .
C14 C 0.1398(2) 0.56795(17) 0.41550(8) 0.0447(4) Uani 1 1 d . .
H14 H 0.1611 0.6441 0.4384 0.054 Uiso 1 1 calc R U
C15 C 0.1087(2) 0.4460(2) 0.44221(9) 0.0514(5) Uani 1 1 d . .
H15 H 0.1075 0.4332 0.4846 0.062 Uiso 1 1 calc R U
C16 C 0.0807(2) 0.3499(2) 0.39946(10) 0.0525(5) Uani 1 1 d . .
H16 H 0.0563 0.2641 0.4089 0.063 Uiso 1 1 calc R U
C17 C -0.0564(2) 0.82635(15) 0.38334(7) 0.0373(3) Uani 1 1 d . .
C18 C -0.0968(2) 0.84718(17) 0.44309(8) 0.0457(4) Uani 1 1 d . .
H18 H -0.0197 0.8802 0.4738 0.055 Uiso 1 1 calc R U
C19 C -0.2514(3) 0.81882(19) 0.45674(10) 0.0539(5) Uani 1 1 d . .
H19 H -0.2772 0.8314 0.4968 0.065 Uiso 1 1 calc R U
C20 C -0.3669(3) 0.77217(19) 0.41122(11) 0.0566(5) Uani 1 1 d . .
H20 H -0.4708 0.7538 0.4204 0.068 Uiso 1 1 calc R U
C21 C -0.3282(2) 0.75266(19) 0.35173(10) 0.0535(5) Uani 1 1 d . .
H21 H -0.4066 0.7221 0.3209 0.064 Uiso 1 1 calc R U
C22 C -0.1731(2) 0.77850(17) 0.33795(8) 0.0430(4) Uani 1 1 d . .
H22 H -0.1472 0.7637 0.2980 0.052 Uiso 1 1 calc R U
C23 C 0.4619(3) 0.9231(2) 0.07279(10) 0.0577(5) Uani 1 1 d . .
H23A H 0.3779 0.9485 0.0407 0.086 Uiso 1 1 calc R U
H23B H 0.5418 0.8723 0.0551 0.086 Uiso 1 1 calc R U
H23C H 0.5120 0.9997 0.0921 0.086 Uiso 1 1 calc R U
Cl1 Cl 0.33865(6) 0.65248(5) 0.03339(2) 0.05275(15) Uani 1 1 d . .
N1 N 0.15918(18) 0.97804(15) 0.39064(7) 0.0447(3) Uani 1 1 d . .
N2 N 0.20329(17) 0.60922(13) 0.25328(6) 0.0385(3) Uani 1 1 d . .
S1 S 0.09554(7) 0.40433(5) 0.32637(2) 0.05201(16) Uani 1 1 d . .

loop_
_atom_site_aniso_label
_atom_site_aniso_U_11
_atom_site_aniso_U_22
_atom_site_aniso_U_33
_atom_site_aniso_U_23
_atom_site_aniso_U_13
_atom_site_aniso_U_12
C1 0.0417(8) 0.0367(8) 0.0313(7) -0.0002(6) 0.0037(6) 0.0052(6)
C2 0.0371(8) 0.0348(8) 0.0319(7) -0.0002(6) 0.0032(6) 0.0022(6)
C3 0.0372(8) 0.0352(8) 0.0327(7) 0.0023(6) 0.0060(6) 0.0037(6)
C4 0.0390(8) 0.0350(8) 0.0341(8) 0.0024(6) 0.0075(6) 0.0019(6)
C5 0.0473(9) 0.0348(8) 0.0360(8) -0.0022(6) 0.0098(7) -0.0008(7)
C6 0.0388(8) 0.0427(8) 0.0330(8) 0.0006(6) 0.0077(6) 0.0038(6)
C7 0.0398(8) 0.0436(9) 0.0407(9) 0.0054(7) 0.0122(7) -0.0007(7)
C8 0.0483(9) 0.0381(8) 0.0455(9) -0.0013(7) 0.0130(7) -0.0087(7)
C9 0.0371(8) 0.0367(8) 0.0366(8) 0.0001(6) 0.0070(6) -0.0010(6)
C10 0.0382(8) 0.0354(8) 0.0377(8) -0.0020(6) 0.0037(6) -0.0010(6)
C11 0.0600(11) 0.0380(9) 0.0481(10) -0.0051(7) 0.0122(8) -0.0080(8)
C12 0.0532(10) 0.0419(9) 0.0513(10) -0.0115(8) 0.0058(8) -0.0064(8)
C13 0.0380(8) 0.0348(7) 0.0349(8) 0.0028(6) 0.0063(6) 0.0035(6)
C14 0.0577(10) 0.0428(9) 0.0346(8) 0.0035(7) 0.0100(7) 0.0138(8)
C15 0.0582(11) 0.0574(11) 0.0418(9) 0.0147(8) 0.0192(8) 0.0164(9)
C16 0.0539(11) 0.0496(10) 0.0547(11) 0.0177(9) 0.0091(9) -0.0052(8)
C17 0.0439(8) 0.0334(7) 0.0354(8) 0.0030(6) 0.0089(6) 0.0082(6)
C18 0.0563(10) 0.0452(9) 0.0369(9) 0.0026(7) 0.0106(7) 0.0117(8)
C19 0.0668(12) 0.0505(10) 0.0497(10) 0.0119(8) 0.0282(9) 0.0165(9)
C20 0.0527(11) 0.0462(10) 0.0763(14) 0.0080(10) 0.0293(10) 0.0068(8)
C21 0.0469(10) 0.0469(10) 0.0666(12) -0.0039(9) 0.0069(9) 0.0010(8)
C22 0.0473(9) 0.0405(9) 0.0420(9) -0.0017(7) 0.0094(7) 0.0049(7)
C23 0.0697(13) 0.0540(11) 0.0539(11) 0.0041(9) 0.0266(10) -0.0138(9)
Cl1 0.0734(3) 0.0537(3) 0.0330(2) -0.00057(17) 0.0141(2) -0.0038(2)
N1 0.0522(8) 0.0421(8) 0.0399(7) -0.0061(6) 0.0057(6) 0.0009(6)
N2 0.0503(8) 0.0327(6) 0.0338(7) 0.0012(5) 0.0104(6) 0.0002(6)
S1 0.0716(3) 0.0413(3) 0.0419(3) 0.00223(18) 0.0022(2) -0.0126(2)

loop_
_atom_type_symbol
_atom_type_description
_atom_type_scat_dispersion_real
_atom_type_scat_dispersion_imag
_atom_type_scat_source
C C 0.0033 0.0016 'International Tables Vol C Tables 4.2.6.8 and 6.1.1.4'
H H 0.0000 0.0000 'International Tables Vol C Tables 4.2.6.8 and 6.1.1.4'
N N 0.0061 0.0033 'International Tables Vol C Tables 4.2.6.8 and 6.1.1.4'
S S 0.1246 0.1234 'International Tables Vol C Tables 4.2.6.8 and 6.1.1.4'
Cl Cl 0.1484 0.1585 'International Tables Vol C Tables 4.2.6.8 and 6.1.1.4'

loop_
_geom_angle_atom_site_label_1
_geom_angle_atom_site_label_2
_geom_angle_atom_site_label_3
_geom_angle
N1 C1 C17 116.32(14)
N1 C1 C2 122.59(15)
C17 C1 C2 120.46(14)
C10 C2 C3 117.89(14)
C10 C2 C1 115.98(14)
C3 C2 C1 125.91(14)
N2 C3 C2 122.07(14)
N2 C3 C13 113.94(14)
C2 C3 C13 123.89(14)
N2 C4 C9 122.24(14)
N2 C4 C5 118.42(14)
C9 C4 C5 119.33(14)
C6 C5 C4 119.41(15)
C6 C5 H5 120.3
C4 C5 H5 120.3
C5 C6 C7 122.96(15)
C5 C6 Cl1 118.50(13)
C7 C6 Cl1 118.53(12)
C8 C7 C6 117.36(15)
C8 C7 C23 121.06(16)
C6 C7 C23 121.58(16)
C7 C8 C9 122.25(16)
C7 C8 H8 118.9
C9 C8 H8 118.9
C4 C9 C8 118.44(15)
C4 C9 C10 117.19(14)
C8 C9 C10 124.09(15)
C2 C10 C9 119.41(15)
C2 C10 C11 117.81(15)
C9 C10 C11 122.64(15)
C10 C11 C12 109.11(15)
C10 C11 H11A 109.9
C12 C11 H11A 109.9
C10 C11 H11B 109.9
C12 C11 H11B 109.9
H11A C11 H11B 108.3
N1 C12 C11 111.14(15)
N1 C12 H12A 109.4
C11 C12 H12A 109.4
N1 C12 H12B 109.4
C11 C12 H12B 109.4
H12A C12 H12B 108.0
C14 C13 C3 131.47(16)
C14 C13 S1 110.47(13)
C3 C13 S1 117.76(12)
C13 C14 C15 112.69(17)
C13 C14 H14 123.7
C15 C14 H14 123.7
C16 C15 C14 112.71(17)
C16 C15 H15 123.6
C14 C15 H15 123.6
C15 C16 S1 112.03(14)
C15 C16 H16 124.0
S1 C16 H16 124.0
C22 C17 C18 119.17(16)
C22 C17 C1 120.62(15)
C18 C17 C1 119.88(15)
C19 C18 C17 120.17(18)
C19 C18 H18 119.9
C17 C18 H18 119.9
C20 C19 C18 120.23(18)
C20 C19 H19 119.9
C18 C19 H19 119.9
C19 C20 C21 119.91(18)
C19 C20 H20 120.0
C21 C20 H20 120.0
C20 C21 C22 120.24(19)
C20 C21 H21 119.9
C22 C21 H21 119.9
C21 C22 C17 120.26(17)
C21 C22 H22 119.9
C17 C22 H22 119.9
C7 C23 H23A 109.5
C7 C23 H23B 109.5
H23A C23 H23B 109.5
C7 C23 H23C 109.5
H23A C23 H23C 109.5
H23B C23 H23C 109.5
C1 N1 C12 115.83(14)
C3 N2 C4 118.98(14)
C16 S1 C13 92.07(9)

loop_
_geom_bond_atom_site_label_1
_geom_bond_atom_site_label_2
_geom_bond_distance
C1 N1 1.284(2)
C1 C17 1.493(2)
C1 C2 1.497(2)
C2 C10 1.380(2)
C2 C3 1.438(2)
C3 N2 1.319(2)
C3 C13 1.466(2)
C4 N2 1.364(2)
C4 C9 1.414(2)
C4 C5 1.413(2)
C5 C6 1.359(2)
C5 H5 0.9300
C6 C7 1.410(2)
C6 Cl1 1.7414(16)
C7 C8 1.370(2)
C7 C23 1.504(2)
C8 C9 1.414(2)
C8 H8 0.9300
C9 C10 1.422(2)
C10 C11 1.506(2)
C11 C12 1.518(3)
C11 H11A 0.9700
C11 H11B 0.9700
C12 N1 1.461(2)
C12 H12A 0.9700
C12 H12B 0.9700
C13 C14 1.370(2)
C13 S1 1.7251(16)
C14 C15 1.414(3)
C14 H14 0.9300
C15 C16 1.353(3)
C15 H15 0.9300
C16 S1 1.6997(19)
C16 H16 0.9300
C17 C22 1.385(2)
C17 C18 1.395(2)
C18 C19 1.384(3)
C18 H18 0.9300
C19 C20 1.376(3)
C19 H19 0.9300
C20 C21 1.382(3)
C20 H20 0.9300
C21 C22 1.384(3)
C21 H21 0.9300
C22 H22 0.9300
C23 H23A 0.9600
C23 H23B 0.9600
C23 H23C 0.9600

loop_
_geom_torsion_atom_site_label_1
_geom_torsion_atom_site_label_2
_geom_torsion_atom_site_label_3
_geom_torsion_atom_site_label_4
_geom_torsion
N1 C1 C2 C10 -29.2(2)
C17 C1 C2 C10 141.33(15)
N1 C1 C2 C3 156.24(16)
C17 C1 C2 C3 -33.2(2)
C10 C2 C3 N2 -15.2(2)
C1 C2 C3 N2 159.26(15)
C10 C2 C3 C13 161.09(15)
C1 C2 C3 C13 -24.5(2)
N2 C4 C5 C6 -178.60(15)
C9 C4 C5 C6 0.3(2)
C4 C5 C6 C7 3.5(3)
C4 C5 C6 Cl1 -176.60(12)
C5 C6 C7 C8 -3.1(3)
Cl1 C6 C7 C8 177.01(13)
C5 C6 C7 C23 177.09(17)
Cl1 C6 C7 C23 -2.8(2)
C6 C7 C8 C9 -1.2(3)
C23 C7 C8 C9 178.63(17)
N2 C4 C9 C8 174.58(15)
C5 C4 C9 C8 -4.3(2)
N2 C4 C9 C10 -11.3(2)
C5 C4 C9 C10 169.81(14)
C7 C8 C9 C4 4.8(3)
C7 C8 C9 C10 -168.87(16)
C3 C2 C10 C9 11.8(2)
C1 C2 C10 C9 -163.23(14)
C3 C2 C10 C11 -172.32(15)
C1 C2 C10 C11 12.7(2)
C4 C9 C10 C2 0.6(2)
C8 C9 C10 C2 174.34(16)
C4 C9 C10 C11 -175.14(16)
C8 C9 C10 C11 -1.4(3)
C2 C10 C11 C12 27.3(2)
C9 C10 C11 C12 -156.90(16)
C10 C11 C12 N1 -56.4(2)
N2 C3 C13 C14 160.05(17)
C2 C3 C13 C14 -16.5(3)
N2 C3 C13 S1 -12.97(19)
C2 C3 C13 S1 170.50(12)
C3 C13 C14 C15 -174.31(17)
S1 C13 C14 C15 -0.9(2)
C13 C14 C15 C16 -0.2(2)
C14 C15 C16 S1 1.2(2)
N1 C1 C17 C22 134.75(17)
C2 C1 C17 C22 -36.4(2)
N1 C1 C17 C18 -38.6(2)
C2 C1 C17 C18 150.29(15)
C22 C17 C18 C19 0.7(2)
C1 C17 C18 C19 174.14(15)
C17 C18 C19 C20 -1.2(3)
C18 C19 C20 C21 0.5(3)
C19 C20 C21 C22 0.7(3)
C20 C21 C22 C17 -1.2(3)
C18 C17 C22 C21 0.5(2)
C1 C17 C22 C21 -172.91(16)
C17 C1 N1 C12 -172.22(14)
C2 C1 N1 C12 -1.3(2)
C11 C12 N1 C1 44.3(2)
C2 C3 N2 C4 4.9(2)
C13 C3 N2 C4 -171.67(14)
C9 C4 N2 C3 8.5(2)
C5 C4 N2 C3 -172.56(14)
C15 C16 S1 C13 -1.47(16)
C14 C13 S1 C16 1.34(14)
C3 C13 S1 C16 175.77(13)
